data_1566071
loop_
_publ_author_name
'Meng, Guoyun'
'Liu, Lijie'
'He, Zhechang'
'Hall, David'
'Wang, Xiang'
'Peng, Tai'
'Yin, Xiaodong'
'Chen, Pangkuan'
'Beljonne, David'
'Olivier, Yoann'
'Zysman-Colman, Eli'
'Wang, Nan'
'Wang, Suning'

_publ_section_title
;
 Multi-resonant thermally activated delayed fluorescence emitters based on
 tetracoordinate boron-containing PAHs: colour tuning based on the nature
 of chelates
;
_journal_name_full 'Chemical Science'
_journal_paper_doi 10.1039/D1SC05692A
_journal_year 2022
_chemical_formula_moiety 'C51 H54 B N3'
_chemical_formula_sum 'C51 H54 B N3'
_chemical_formula_weight 719.78
_space_group_crystal_system monoclinic
_space_group_IT_number 15
_space_group_name_Hall '-C 2yc'
_space_group_name_H-M_alt 'C 1 2/c 1'
_atom_sites_solution_hydrogens geom
_audit_creation_date 2020-11-27
_audit_creation_method
;
Olex2 1.3
(compiled 2020.07.31 svn.rc2a77460 for OlexSys, GUI svn.r6145)
;
_audit_update_record
;
2020-12-04 deposited with the CCDC.	2021-12-28 downloaded from the CCDC.
;
_cell_angle_alpha 90
_cell_angle_beta 87.00
_cell_angle_gamma 90
_cell_formula_units_Z 8
_cell_length_a 15.4761(18)
_cell_length_b 32.994(3)
_cell_length_c 18.0610(18)
_cell_measurement_reflns_used 7139
_cell_measurement_temperature 180(2)
_cell_measurement_theta_max 23.16
_cell_measurement_theta_min 2.27
_cell_volume 9209.6(16)
_computing_cell_refinement 'Bruker SAINT'
_computing_data_collection 'Bruker APEX2'
_computing_data_reduction 'Bruker SAINT'
_computing_molecular_graphics 'Olex2 1.3 (Dolomanov et al., 2009)'
_computing_publication_material 'Olex2 1.3 (Dolomanov et al., 2009)'
_computing_structure_refinement 'SHELXL 2018/3 (Sheldrick, 2015)'
_computing_structure_solution 'SHELXS-97 (Sheldrick 2008)'
_diffrn_ambient_temperature 180.15
_diffrn_measured_fraction_theta_full 0.865
_diffrn_measured_fraction_theta_max 0.869
_diffrn_measurement_device_type 'Bruker APEX-II CCD'
_diffrn_measurement_method '\f and \w scans'
_diffrn_radiation_type MoK\a
_diffrn_radiation_wavelength 0.71073
_diffrn_reflns_av_R_equivalents 0.1133
_diffrn_reflns_av_unetI/netI 0.1504
_diffrn_reflns_Laue_measured_fraction_full 0.865
_diffrn_reflns_Laue_measured_fraction_max 0.869
_diffrn_reflns_limit_h_max 18
_diffrn_reflns_limit_h_min -18
_diffrn_reflns_limit_k_max 39
_diffrn_reflns_limit_k_min -39
_diffrn_reflns_limit_l_max 21
_diffrn_reflns_limit_l_min -21
_diffrn_reflns_number 42064
_diffrn_reflns_point_group_measured_fraction_full 0.865
_diffrn_reflns_point_group_measured_fraction_max 0.869
_diffrn_reflns_theta_full 25.242
_diffrn_reflns_theta_max 25.499
_diffrn_reflns_theta_min 2.258
_exptl_absorpt_coefficient_mu 0.060
_exptl_absorpt_correction_type none
_exptl_crystal_colour yellow
_exptl_crystal_colour_primary yellow
_exptl_crystal_density_diffrn 1.038
_exptl_crystal_description block
_exptl_crystal_F_000 3088
_exptl_crystal_size_max 0.3
_exptl_crystal_size_mid 0.2
_exptl_crystal_size_min 0.1
_refine_diff_density_max 0.310
_refine_diff_density_min -0.169
_refine_diff_density_rms 0.037
_refine_ls_extinction_method none
_refine_ls_goodness_of_fit_ref 0.921
_refine_ls_hydrogen_treatment constr
_refine_ls_matrix_type full
_refine_ls_number_parameters 539
_refine_ls_number_reflns 7463
_refine_ls_number_restraints 98
_refine_ls_restrained_S_all 0.927
_refine_ls_R_factor_all 0.1417
_refine_ls_R_factor_gt 0.0697
_refine_ls_shift/su_max 0.000
_refine_ls_shift/su_mean 0.000
_refine_ls_structure_factor_coef Fsqd
_refine_ls_weighting_details 'w=1/[\s^2^(Fo^2^)+(0.0889P)^2^] where P=(Fo^2^+2Fc^2^)/3'
_refine_ls_weighting_scheme calc
_refine_ls_wR_factor_gt 0.1644
_refine_ls_wR_factor_ref 0.1838
_reflns_Friedel_coverage 0.000
_reflns_number_gt 3589
_reflns_number_total 7463
_reflns_threshold_expression 'I > 2\s(I)'
_cod_data_source_file d1sc05692a2.cif
_cod_data_source_block 1
_cod_database_code 1566071
_shelx_shelxl_version_number 2018/3
_shelx_space_group_comment
;
The symmetry employed for this shelxl refinement is uniquely defined
by the following loop, which should always be used as a source of
symmetry information in preference to the above space-group names.
They are only intended as comments.
;
_shelx_estimated_absorpt_t_max 0.994
_shelx_estimated_absorpt_t_min 0.982
_olex2_refinement_description
;
1. Fixed Uiso
 At 1.2 times of:
  All C(H) groups
 At 1.5 times of:
  All C(H,H,H) groups
2. Restrained distances
 C37-C2 \\sim C37A-C2
 with sigma of 0.02
 C1-C37 \\sim C37-C36
 with sigma of 0.02
 C36-C2 \\sim C36A-C2
 with sigma of 0.02
3. Rigid bond restraints
 C2, C36, C2, C37
 with sigma for 1-2 distances of 0.001 and sigma for 1-3 distances of 0.0005
 C2, C3
 with sigma for 1-2 distances of 0.001 and sigma for 1-3 distances of 0.0005
 C13, C14
 with sigma for 1-2 distances of 0.001 and sigma for 1-3 distances of 0.0005
4. Uiso/Uaniso restraints and constraints
C2 \\sim C36 \\sim C2 \\sim C37: within 3.8A with sigma of 0.01 and sigma for
terminal atoms of 0.02 within 3.8A
C2 \\sim C3: within 3.8A with sigma of 0.01 and sigma for terminal atoms of
0.02 within 3.8A
Uanis(C2) \\sim Ueq, Uanis(C37) \\sim Ueq: with sigma of 0.001 and sigma for
terminal atoms of 0.002
Uanis(C1A) \\sim Ueq, Uanis(C36A) \\sim Ueq, Uanis(C37A) \\sim Ueq: with sigma
of 0.01 and sigma for terminal atoms of 0.02
5. Rigid body (RIGU) restrains
 C36A, C1A, C37A, C2
 with sigma for 1-2 distances of 0.01 and sigma for 1-3 distances of 0.02
 C36, C1, C37, C2
 with sigma for 1-2 distances of 0.01 and sigma for 1-3 distances of 0.02
6. Others
 Sof(C1A)=Sof(H1AA)=Sof(H1AB)=Sof(H1AC)=Sof(C36A)=Sof(H36D)=Sof(H36E)=
 Sof(H36F)=Sof(C37A)=Sof(H37D)=Sof(H37E)=Sof(H37F)=1-FVAR(1)
 Sof(C1)=Sof(H1A)=Sof(H1B)=Sof(H1C)=Sof(C36)=Sof(H36A)=Sof(H36B)=Sof(H36C)=
 Sof(C37)=Sof(H37A)=Sof(H37B)=Sof(H37C)=FVAR(1)
7.a Aromatic/amide H refined with riding coordinates:
 C4(H4), C5(H5), C8(H8), C9(H9), C16(H16), C19(H19), C24(H24), C26(H26),
 C27(H27), C28(H28), C31(H31), C33(H33), C38(H38), C44(H44), C45(H45), C46(H46),
  C47(H47), C48(H48)
7.b Idealised Me refined as rotating group:
 C1(H1A,H1B,H1C), C11(H11A,H11B,H11C), C12(H12A,H12B,H12C), C14(H14A,H14B,
 H14C), C20(H20A,H20B,H20C), C21(H21A,H21B,H21C), C36(H36A,H36B,H36C), C37(H37A,
 H37B,H37C), C41(H41A,H41B,H41C), C42(H42A,H42B,H42C), C43(H43A,H43B,H43C),
 C49(H49A,H49B,H49C), C1A(H1AA,H1AB,H1AC), C36A(H36D,H36E,H36F), C37A(H37D,H37E,
 H37F)
;
_smtbx_masks_void_probe_radius 1.2
_smtbx_masks_void_truncation_radius 1.2
_platon_squeeze_void_probe_radius 1.20
_olex2_submission_special_instructions 'No special instructions were received'

loop_
_space_group_symop_operation_xyz
'x, y, z'
'-x, y, -z+1/2'
'x+1/2, y+1/2, z'
'-x+1/2, y+1/2, -z+1/2'
'-x, -y, -z'
'x, -y, z-1/2'
'-x+1/2, -y+1/2, -z'
'x+1/2, -y+1/2, z-1/2'

loop_
_atom_site_label
_atom_site_type_symbol
_atom_site_fract_x
_atom_site_fract_y
_atom_site_fract_z
_atom_site_U_iso_or_equiv
_atom_site_adp_type
_atom_site_occupancy
_atom_site_site_symmetry_order
_atom_site_calc_flag
_atom_site_refinement_flags_posn
_atom_site_refinement_flags_adp
_atom_site_refinement_flags_occupancy
_atom_site_disorder_assembly
_atom_site_disorder_group
N1 N 0.47200(14) 0.07070(6) 0.37384(11) 0.0347(5) Uani 1 1 d . . . . .
N3 N 0.33233(14) 0.06068(6) 0.30977(12) 0.0350(5) Uani 1 1 d . . . . .
N4 N 0.37123(15) 0.13168(6) 0.36031(12) 0.0353(5) Uani 1 1 d . . . . .
C1 C 0.1721(4) 0.30131(14) 0.4026(4) 0.078(2) Uani 0.700(7) 1 d D . P A 1
H1A H 0.209272 0.297867 0.444474 0.117 Uiso 0.700(7) 1 calc R U P A 1
H1B H 0.129197 0.322487 0.414403 0.117 Uiso 0.700(7) 1 calc R U P A 1
H1C H 0.207618 0.309165 0.358390 0.117 Uiso 0.700(7) 1 calc R U P A 1
C2 C 0.1240(2) 0.25976(9) 0.38726(17) 0.0531(7) Uani 1 1 d D U . . .
C3 C 0.1883(2) 0.22515(8) 0.38154(16) 0.0466(7) Uani 1 1 d . U . . .
C4 C 0.1601(2) 0.18443(8) 0.38379(16) 0.0454(8) Uani 1 1 d . . . . .
H4 H 0.099719 0.179338 0.390197 0.054 Uiso 1 1 calc R U . . .
C5 C 0.21517(19) 0.15172(8) 0.37720(16) 0.0421(7) Uani 1 1 d . . . . .
H5 H 0.193466 0.124785 0.379060 0.051 Uiso 1 1 calc R U . . .
C6 C 0.30306(19) 0.15917(8) 0.36778(14) 0.0369(7) Uani 1 1 d . . . . .
C7 C 0.25929(18) 0.06402(7) 0.26450(14) 0.0363(7) Uani 1 1 d . . . . .
C8 C 0.22466(19) 0.09835(8) 0.23078(14) 0.0402(7) Uani 1 1 d . . . . .
H8 H 0.247880 0.124480 0.239392 0.048 Uiso 1 1 calc R U . . .
C9 C 0.1563(2) 0.09374(9) 0.18483(15) 0.0433(7) Uani 1 1 d . . . . .
H9 H 0.134007 0.117247 0.162182 0.052 Uiso 1 1 calc R U . . .
C10 C 0.11760(19) 0.05555(8) 0.16975(15) 0.0426(7) Uani 1 1 d . . . . .
C11 C 0.0780(2) 0.06180(11) 0.03681(17) 0.0663(10) Uani 1 1 d . . . . .
H11A H 0.105689 0.088503 0.034853 0.100 Uiso 1 1 calc R U . . .
H11B H 0.030326 0.061351 0.003133 0.100 Uiso 1 1 calc R U . . .
H11C H 0.120497 0.040983 0.021744 0.100 Uiso 1 1 calc R U . . .
C12 C 0.2556(3) -0.11689(13) 0.4103(3) 0.1018(15) Uani 1 1 d . . . . .
H12A H 0.250844 -0.145888 0.421506 0.153 Uiso 1 1 calc R U . . .
H12B H 0.204931 -0.108150 0.384134 0.153 Uiso 1 1 calc R U . . .
H12C H 0.258593 -0.101570 0.456549 0.153 Uiso 1 1 calc R U . . .
C13 C 0.3381(2) -0.10915(8) 0.36098(18) 0.0564(8) Uani 1 1 d . U . . .
C14 C 0.4131(3) -0.12406(11) 0.4079(2) 0.0833(12) Uani 1 1 d . U . . .
H14A H 0.409205 -0.110737 0.456425 0.125 Uiso 1 1 calc R U . . .
H14B H 0.468651 -0.117384 0.382231 0.125 Uiso 1 1 calc R U . . .
H14C H 0.408790 -0.153481 0.414565 0.125 Uiso 1 1 calc R U . . .
C15 C 0.3421(2) -0.06275(8) 0.34467(16) 0.0432(7) Uani 1 1 d . . . . .
C16 C 0.27827(19) -0.04545(7) 0.30164(15) 0.0406(7) Uani 1 1 d . . . . .
H16 H 0.235633 -0.062311 0.281490 0.049 Uiso 1 1 calc R U . . .
C17 C 0.27705(18) -0.00352(8) 0.28827(14) 0.0399(7) Uani 1 1 d . . . . .
C18 C 0.22443(18) 0.02556(8) 0.25001(14) 0.0382(7) Uani 1 1 d . . . . .
C19 C 0.15365(18) 0.02182(9) 0.20301(14) 0.0426(7) Uani 1 1 d . . . . .
H19 H 0.130471 -0.004288 0.194128 0.051 Uiso 1 1 calc R U . . .
C20 C -0.0273(2) 0.08452(11) 0.1338(2) 0.0695(10) Uani 1 1 d . . . . .
H20A H -0.053074 0.079234 0.183579 0.104 Uiso 1 1 calc R U . . .
H20B H -0.072108 0.082673 0.097562 0.104 Uiso 1 1 calc R U . . .
H20C H -0.001971 0.111752 0.132195 0.104 Uiso 1 1 calc R U . . .
C21 C -0.0005(2) 0.01212(10) 0.1164(2) 0.0653(10) Uani 1 1 d . . . . .
H21A H 0.040740 -0.008323 0.097097 0.098 Uiso 1 1 calc R U . . .
H21B H -0.050595 0.012842 0.085445 0.098 Uiso 1 1 calc R U . . .
H21C H -0.019598 0.005205 0.167440 0.098 Uiso 1 1 calc R U . . .
C22 C 0.48398(19) 0.02934(8) 0.38019(15) 0.0394(7) Uani 1 1 d . . . . .
C23 C 0.41031(18) 0.00312(8) 0.36154(15) 0.0379(7) Uani 1 1 d . . . . .
C24 C 0.4073(2) -0.03889(8) 0.37275(16) 0.0425(7) Uani 1 1 d . . . . .
H24 H 0.450744 -0.051448 0.400131 0.051 Uiso 1 1 calc R U . . .
C25 C 0.34342(18) 0.01964(7) 0.32167(14) 0.0349(6) Uani 1 1 d . . . . .
C26 C 0.56458(19) 0.01391(8) 0.39665(17) 0.0474(8) Uani 1 1 d . . . . .
H26 H 0.571873 -0.014503 0.402183 0.057 Uiso 1 1 calc R U . . .
C27 C 0.6333(2) 0.03931(9) 0.40492(18) 0.0499(8) Uani 1 1 d . . . . .
H27 H 0.687454 0.028846 0.418418 0.060 Uiso 1 1 calc R U . . .
C28 C 0.6230(2) 0.07978(9) 0.39355(16) 0.0464(8) Uani 1 1 d . . . . .
H28 H 0.671238 0.097318 0.397386 0.056 Uiso 1 1 calc R U . . .
C29 C 0.54231(18) 0.09634(8) 0.37618(14) 0.0380(7) Uani 1 1 d . . . . .
C30 C 0.52970(19) 0.13925(8) 0.36553(14) 0.0383(7) Uani 1 1 d . . . . .
C31 C 0.5959(2) 0.16844(8) 0.36461(14) 0.0419(7) Uani 1 1 d . . . . .
H31 H 0.653997 0.159295 0.366184 0.050 Uiso 1 1 calc R U . . .
C32 C 0.5812(2) 0.20957(9) 0.36154(15) 0.0463(8) Uani 1 1 d . . . . .
C33 C 0.4954(2) 0.22345(8) 0.35978(15) 0.0448(8) Uani 1 1 d . . . . .
H33 H 0.484122 0.251745 0.358880 0.054 Uiso 1 1 calc R U . . .
C34 C 0.4267(2) 0.19617(7) 0.35933(14) 0.0386(7) Uani 1 1 d . . . . .
C35 C 0.44607(19) 0.15433(7) 0.35883(14) 0.0350(7) Uani 1 1 d . . . . .
C36 C 0.0649(4) 0.25368(17) 0.4547(3) 0.0677(17) Uani 0.700(7) 1 d D U P A 1
H36A H 0.099371 0.250704 0.498334 0.102 Uiso 0.700(7) 1 calc R U P A 1
H36B H 0.030200 0.229181 0.448502 0.102 Uiso 0.700(7) 1 calc R U P A 1
H36C H 0.026519 0.277163 0.461246 0.102 Uiso 0.700(7) 1 calc R U P A 1
C37 C 0.0774(4) 0.26320(19) 0.3163(3) 0.0693(14) Uani 0.700(7) 1 d D U P A 1
H37A H 0.038026 0.286464 0.319435 0.104 Uiso 0.700(7) 1 calc R U P A 1
H37B H 0.044220 0.238386 0.308703 0.104 Uiso 0.700(7) 1 calc R U P A 1
H37C H 0.119743 0.266990 0.274586 0.104 Uiso 0.700(7) 1 calc R U P A 1
C38 C 0.2765(2) 0.23164(8) 0.37248(15) 0.0439(8) Uani 1 1 d . . . . .
H38 H 0.298090 0.258594 0.371036 0.053 Uiso 1 1 calc R U . . .
C39 C 0.3335(2) 0.19956(7) 0.36549(14) 0.0380(7) Uani 1 1 d . . . . .
C40 C 0.6543(2) 0.24116(9) 0.36414(17) 0.0541(9) Uani 1 1 d . . . . .
C41 C 0.6497(3) 0.26208(12) 0.4405(2) 0.0796(12) Uani 1 1 d . . . . .
H41A H 0.592425 0.274283 0.449667 0.119 Uiso 1 1 calc R U . . .
H41B H 0.694092 0.283252 0.441335 0.119 Uiso 1 1 calc R U . . .
H41C H 0.659775 0.242026 0.479165 0.119 Uiso 1 1 calc R U . . .
C42 C 0.6412(3) 0.27332(10) 0.3039(2) 0.0726(11) Uani 1 1 d . . . . .
H42A H 0.638810 0.260026 0.255550 0.109 Uiso 1 1 calc R U . . .
H42B H 0.689498 0.292544 0.302683 0.109 Uiso 1 1 calc R U . . .
H42C H 0.586852 0.287861 0.315229 0.109 Uiso 1 1 calc R U . . .
C43 C 0.7428(2) 0.22181(11) 0.3536(3) 0.0794(12) Uani 1 1 d . . . . .
H43A H 0.750217 0.201734 0.392723 0.119 Uiso 1 1 calc R U . . .
H43B H 0.787498 0.242734 0.356073 0.119 Uiso 1 1 calc R U . . .
H43C H 0.747975 0.208443 0.305090 0.119 Uiso 1 1 calc R U . . .
C44 C 0.36608(19) 0.09322(8) 0.51572(15) 0.0418(7) Uani 1 1 d . . . . .
H44 H 0.415929 0.109873 0.508823 0.050 Uiso 1 1 calc R U . . .
C45 C 0.3320(2) 0.08692(9) 0.58540(16) 0.0500(8) Uani 1 1 d . . . . .
H45 H 0.357944 0.098493 0.626968 0.060 Uiso 1 1 calc R U . . .
C46 C 0.2596(2) 0.06361(9) 0.59443(18) 0.0563(9) Uani 1 1 d . . . . .
H46 H 0.234867 0.059017 0.642946 0.068 Uiso 1 1 calc R U . . .
C47 C 0.2217(2) 0.04654(9) 0.53456(18) 0.0588(9) Uani 1 1 d . . . . .
H47 H 0.171145 0.030420 0.542343 0.071 Uiso 1 1 calc R U . . .
C48 C 0.25594(19) 0.05257(8) 0.46386(15) 0.0419(7) Uani 1 1 d . . . . .
H48 H 0.229195 0.040892 0.422779 0.050 Uiso 1 1 calc R U . . .
C49 C 0.3291(4) -0.13244(10) 0.2930(2) 0.0951(15) Uani 1 1 d . . . . .
H49A H 0.328465 -0.161450 0.304601 0.143 Uiso 1 1 calc R U . . .
H49B H 0.377865 -0.126471 0.257874 0.143 Uiso 1 1 calc R U . . .
H49C H 0.274820 -0.125003 0.270801 0.143 Uiso 1 1 calc R U . . .
C99 C 0.32977(17) 0.07579(7) 0.45302(14) 0.0318(6) Uani 1 1 d . . . . .
C100 C 0.0429(2) 0.05337(10) 0.11527(17) 0.0532(8) Uani 1 1 d . . . . .
B5 B 0.3715(2) 0.08618(8) 0.37194(16) 0.0324(7) Uani 1 1 d . . . . .
C1A C 0.1320(12) 0.2813(5) 0.4519(9) 0.094(6) Uani 0.300(7) 1 d . U P A 2
H1AA H 0.180085 0.300470 0.445411 0.140 Uiso 0.300(7) 1 calc R U P A 2
H1AB H 0.143289 0.262499 0.492319 0.140 Uiso 0.300(7) 1 calc R U P A 2
H1AC H 0.078253 0.296136 0.463958 0.140 Uiso 0.300(7) 1 calc R U P A 2
C36A C 0.0272(8) 0.2451(4) 0.3914(12) 0.111(6) Uani 0.300(7) 1 d D U P A 2
H36D H -0.010142 0.267036 0.410908 0.166 Uiso 0.300(7) 1 calc R U P A 2
H36E H 0.021230 0.221526 0.424282 0.166 Uiso 0.300(7) 1 calc R U P A 2
H36F H 0.010301 0.237637 0.341721 0.166 Uiso 0.300(7) 1 calc R U P A 2
C37A C 0.1244(8) 0.2859(4) 0.3152(6) 0.062(4) Uani 0.300(7) 1 d D U P A 2
H37D H 0.073085 0.303381 0.316741 0.093 Uiso 0.300(7) 1 calc R U P A 2
H37E H 0.123686 0.268066 0.271877 0.093 Uiso 0.300(7) 1 calc R U P A 2
H37F H 0.176624 0.302744 0.311764 0.093 Uiso 0.300(7) 1 calc R U P A 2

loop_
_atom_site_aniso_label
_atom_site_aniso_U_11
_atom_site_aniso_U_22
_atom_site_aniso_U_33
_atom_site_aniso_U_23
_atom_site_aniso_U_13
_atom_site_aniso_U_12
N1 0.0311(14) 0.0329(12) 0.0398(12) -0.0018(9) 0.0011(10) -0.0051(10)
N3 0.0348(14) 0.0295(12) 0.0409(12) -0.0023(9) -0.0042(11) -0.0013(10)
N4 0.0355(14) 0.0281(11) 0.0421(13) 0.0016(9) 0.0010(10) -0.0036(11)
C1 0.074(4) 0.030(3) 0.129(6) -0.016(3) 0.002(4) 0.010(3)
C2 0.0549(11) 0.0491(10) 0.0548(10) -0.0004(8) 0.0016(8) 0.0057(8)
C3 0.059(2) 0.0381(15) 0.0417(16) 0.0017(12) 0.0062(15) 0.0035(12)
C4 0.0454(19) 0.0390(16) 0.0509(17) -0.0022(13) 0.0057(15) -0.0009(14)
C5 0.041(2) 0.0340(15) 0.0513(17) 0.0026(12) 0.0023(14) -0.0044(14)
C6 0.0411(19) 0.0325(14) 0.0367(15) 0.0031(11) 0.0017(13) 0.0005(13)
C7 0.0350(17) 0.0383(15) 0.0352(14) -0.0029(12) 0.0013(13) 0.0036(13)
C8 0.0427(18) 0.0394(15) 0.0378(15) -0.0045(12) 0.0038(14) -0.0001(13)
C9 0.0445(19) 0.0475(17) 0.0379(15) -0.0019(12) -0.0044(14) 0.0094(14)
C10 0.0376(18) 0.0495(18) 0.0404(15) -0.0125(13) 0.0011(13) 0.0082(15)
C11 0.064(2) 0.090(2) 0.0465(19) -0.0101(17) -0.0158(17) 0.009(2)
C12 0.105(4) 0.076(3) 0.122(4) 0.030(2) 0.013(3) -0.006(3)
C13 0.064(2) 0.0292(15) 0.076(2) -0.0038(14) -0.0090(16) -0.0096(14)
C14 0.109(3) 0.051(2) 0.093(3) 0.0112(18) -0.036(2) -0.005(2)
C15 0.0450(19) 0.0298(14) 0.0551(17) -0.0073(12) -0.0070(15) 0.0013(14)
C16 0.0434(19) 0.0297(14) 0.0490(16) -0.0112(12) -0.0060(14) -0.0031(13)
C17 0.0427(18) 0.0345(14) 0.0426(15) -0.0090(12) -0.0015(13) -0.0003(14)
C18 0.0413(18) 0.0401(15) 0.0334(14) -0.0073(12) -0.0030(13) -0.0011(13)
C19 0.0404(18) 0.0485(16) 0.0387(15) -0.0123(13) -0.0016(13) 0.0012(14)
C20 0.055(2) 0.083(2) 0.072(2) -0.0243(19) -0.0209(18) 0.0248(19)
C21 0.046(2) 0.076(2) 0.076(2) -0.0201(18) -0.0218(18) 0.0031(19)
C22 0.0414(19) 0.0341(15) 0.0423(16) -0.0030(11) 0.0010(13) 0.0044(13)
C23 0.0373(18) 0.0289(14) 0.0475(16) -0.0062(11) -0.0025(14) 0.0010(13)
C24 0.0427(19) 0.0343(15) 0.0511(17) -0.0017(12) -0.0075(14) 0.0060(14)
C25 0.0365(17) 0.0298(14) 0.0382(15) -0.0056(11) -0.0011(13) -0.0037(13)
C26 0.0366(19) 0.0367(16) 0.069(2) -0.0016(14) -0.0040(15) 0.0046(15)
C27 0.0313(18) 0.0512(18) 0.068(2) -0.0002(15) -0.0054(15) 0.0028(15)
C28 0.0346(19) 0.0520(19) 0.0521(17) -0.0005(14) 0.0017(14) -0.0056(15)
C29 0.0330(17) 0.0445(16) 0.0358(14) -0.0049(12) 0.0055(12) -0.0054(14)
C30 0.0431(19) 0.0389(15) 0.0323(14) 0.0016(11) 0.0035(13) -0.0052(14)
C31 0.0396(18) 0.0439(17) 0.0420(16) 0.0002(12) -0.0004(13) -0.0111(14)
C32 0.050(2) 0.0473(17) 0.0402(16) -0.0021(13) 0.0076(14) -0.0165(16)
C33 0.059(2) 0.0340(15) 0.0409(16) 0.0007(12) 0.0019(14) -0.0105(15)
C34 0.051(2) 0.0309(14) 0.0333(14) -0.0004(11) 0.0019(13) -0.0142(13)
C35 0.0405(19) 0.0305(14) 0.0336(14) 0.0009(11) 0.0022(12) -0.0103(13)
C36 0.069(4) 0.066(3) 0.0654(18) -0.010(3) 0.018(2) 0.021(3)
C37 0.069(2) 0.073(2) 0.0667(15) 0.0009(16) -0.0100(14) 0.0102(18)
C38 0.062(2) 0.0303(15) 0.0393(16) 0.0024(11) -0.0001(14) 0.0001(15)
C39 0.045(2) 0.0311(15) 0.0371(15) 0.0020(11) 0.0011(13) -0.0030(13)
C40 0.056(2) 0.0537(18) 0.0520(18) -0.0055(15) 0.0001(16) -0.0276(17)
C41 0.079(3) 0.090(3) 0.070(2) -0.022(2) -0.001(2) -0.046(2)
C42 0.088(3) 0.053(2) 0.075(2) 0.0038(16) 0.009(2) -0.0378(19)
C43 0.054(3) 0.074(2) 0.109(3) 0.001(2) 0.009(2) -0.033(2)
C44 0.0366(18) 0.0440(15) 0.0447(17) -0.0019(13) 0.0000(13) -0.0104(14)
C45 0.061(2) 0.0508(17) 0.0385(16) -0.0015(13) -0.0023(15) -0.0020(17)
C46 0.064(2) 0.0547(18) 0.0485(19) 0.0078(15) 0.0136(17) -0.0012(18)
C47 0.059(2) 0.0570(19) 0.059(2) 0.0063(16) 0.0141(18) -0.0168(17)
C48 0.0386(18) 0.0410(15) 0.0459(17) 0.0020(12) 0.0003(14) -0.0068(14)
C49 0.167(5) 0.0337(17) 0.087(3) -0.0044(18) -0.030(3) -0.003(2)
C99 0.0312(16) 0.0252(12) 0.0392(14) 0.0031(11) -0.0034(12) 0.0013(12)
C100 0.0387(19) 0.072(2) 0.0493(18) -0.0230(15) -0.0123(15) 0.0126(16)
B5 0.0303(18) 0.0265(15) 0.0404(16) -0.0006(12) -0.0010(14) -0.0016(13)
C1A 0.113(12) 0.071(9) 0.099(10) -0.042(8) -0.032(9) 0.032(10)
C36A 0.088(9) 0.064(8) 0.178(16) 0.014(9) 0.011(10) 0.045(7)
C37A 0.041(7) 0.066(7) 0.078(8) 0.027(6) 0.003(6) 0.016(6)

loop_
_atom_type_symbol
_atom_type_description
_atom_type_scat_dispersion_real
_atom_type_scat_dispersion_imag
_atom_type_scat_source
C C 0.0033 0.0016 'International Tables Vol C Tables 4.2.6.8 and 6.1.1.4'
H H 0.0000 0.0000 'International Tables Vol C Tables 4.2.6.8 and 6.1.1.4'
B B 0.0013 0.0007 'International Tables Vol C Tables 4.2.6.8 and 6.1.1.4'
N N 0.0061 0.0033 'International Tables Vol C Tables 4.2.6.8 and 6.1.1.4'

loop_
_geom_angle_atom_site_label_1
_geom_angle_atom_site_label_2
_geom_angle_atom_site_label_3
_geom_angle
_geom_angle_site_symmetry_1
_geom_angle_site_symmetry_3
_geom_angle_publ_flag
C22 N1 B5 116.2(2) . . ?
C29 N1 C22 119.5(2) . . ?
C29 N1 B5 124.0(2) . . ?
C7 N3 B5 136.1(2) . . ?
C25 N3 C7 105.8(2) . . ?
C25 N3 B5 111.2(2) . . ?
C6 N4 B5 129.7(2) . . ?
C35 N4 C6 106.3(2) . . ?
C35 N4 B5 122.1(2) . . ?
H1A C1 H1B 109.5 . . ?
H1A C1 H1C 109.5 . . ?
H1B C1 H1C 109.5 . . ?
C2 C1 H1A 109.5 . . ?
C2 C1 H1B 109.5 . . ?
C2 C1 H1C 109.5 . . ?
C3 C2 C1 110.4(3) . . ?
C3 C2 C36A 113.1(5) . . ?
C3 C2 C37A 112.7(5) . . ?
C36 C2 C1 104.2(4) . . ?
C36 C2 C3 109.0(3) . . ?
C36 C2 C37 113.8(4) . . ?
C37 C2 C1 109.4(4) . . ?
C37 C2 C3 109.9(3) . . ?
C1A C2 C3 111.0(7) . . ?
C1A C2 C36A 104.2(11) . . ?
C1A C2 C37A 115.1(9) . . ?
C37A C2 C36A 99.9(9) . . ?
C4 C3 C2 120.9(3) . . ?
C38 C3 C2 122.2(3) . . ?
C38 C3 C4 116.9(3) . . ?
C3 C4 H4 118.2 . . ?
C5 C4 C3 123.6(3) . . ?
C5 C4 H4 118.2 . . ?
C4 C5 H5 120.9 . . ?
C4 C5 C6 118.1(3) . . ?
C6 C5 H5 120.9 . . ?
N4 C6 C39 111.2(2) . . ?
C5 C6 N4 129.1(2) . . ?
C5 C6 C39 119.7(2) . . ?
C8 C7 N3 129.7(2) . . ?
C8 C7 C18 119.1(3) . . ?
C18 C7 N3 111.0(2) . . ?
C7 C8 H8 120.3 . . ?
C9 C8 C7 119.4(3) . . ?
C9 C8 H8 120.3 . . ?
C8 C9 H9 118.3 . . ?
C8 C9 C10 123.5(3) . . ?
C10 C9 H9 118.3 . . ?
C9 C10 C100 119.6(3) . . ?
C19 C10 C9 116.2(3) . . ?
C19 C10 C100 124.2(3) . . ?
H11A C11 H11B 109.5 . . ?
H11A C11 H11C 109.5 . . ?
H11B C11 H11C 109.5 . . ?
C100 C11 H11A 109.5 . . ?
C100 C11 H11B 109.5 . . ?
C100 C11 H11C 109.5 . . ?
H12A C12 H12B 109.5 . . ?
H12A C12 H12C 109.5 . . ?
H12B C12 H12C 109.5 . . ?
C13 C12 H12A 109.5 . . ?
C13 C12 H12B 109.5 . . ?
C13 C12 H12C 109.5 . . ?
C12 C13 C14 104.7(3) . . ?
C12 C13 C15 107.2(3) . . ?
C14 C13 C15 113.0(3) . . ?
C49 C13 C12 106.6(4) . . ?
C49 C13 C14 113.5(3) . . ?
C49 C13 C15 111.2(3) . . ?
C13 C14 H14A 109.5 . . ?
C13 C14 H14B 109.5 . . ?
C13 C14 H14C 109.5 . . ?
H14A C14 H14B 109.5 . . ?
H14A C14 H14C 109.5 . . ?
H14B C14 H14C 109.5 . . ?
C16 C15 C13 118.7(3) . . ?
C24 C15 C13 120.5(3) . . ?
C24 C15 C16 120.8(2) . . ?
C15 C16 H16 119.7 . . ?
C17 C16 C15 120.7(3) . . ?
C17 C16 H16 119.7 . . ?
C16 C17 C18 138.0(3) . . ?
C16 C17 C25 115.8(3) . . ?
C25 C17 C18 106.2(2) . . ?
C7 C18 C17 106.0(2) . . ?
C7 C18 C19 120.1(3) . . ?
C19 C18 C17 133.8(2) . . ?
C10 C19 C18 121.6(3) . . ?
C10 C19 H19 119.2 . . ?
C18 C19 H19 119.2 . . ?
H20A C20 H20B 109.5 . . ?
H20A C20 H20C 109.5 . . ?
H20B C20 H20C 109.5 . . ?
C100 C20 H20A 109.5 . . ?
C100 C20 H20B 109.5 . . ?
C100 C20 H20C 109.5 . . ?
H21A C21 H21B 109.5 . . ?
H21A C21 H21C 109.5 . . ?
H21B C21 H21C 109.5 . . ?
C100 C21 H21A 109.5 . . ?
C100 C21 H21B 109.5 . . ?
C100 C21 H21C 109.5 . . ?
N1 C22 C23 116.7(2) . . ?
N1 C22 C26 120.2(3) . . ?
C26 C22 C23 122.8(2) . . ?
C24 C23 C22 124.3(3) . . ?
C24 C23 C25 116.1(3) . . ?
C25 C23 C22 119.1(2) . . ?
C15 C24 C23 121.6(3) . . ?
C15 C24 H24 119.2 . . ?
C23 C24 H24 119.2 . . ?
N3 C25 C17 111.0(2) . . ?
N3 C25 C23 124.2(2) . . ?
C23 C25 C17 124.9(2) . . ?
C22 C26 H26 119.7 . . ?
C27 C26 C22 120.6(3) . . ?
C27 C26 H26 119.7 . . ?
C26 C27 H27 120.4 . . ?
C28 C27 C26 119.1(3) . . ?
C28 C27 H27 120.4 . . ?
C27 C28 H28 119.2 . . ?
C27 C28 C29 121.6(3) . . ?
C29 C28 H28 119.2 . . ?
N1 C29 C28 118.5(2) . . ?
N1 C29 C30 119.0(3) . . ?
C28 C29 C30 122.4(3) . . ?
C31 C30 C29 124.8(3) . . ?
C35 C30 C29 119.5(2) . . ?
C35 C30 C31 115.6(2) . . ?
C30 C31 H31 118.2 . . ?
C32 C31 C30 123.6(3) . . ?
C32 C31 H31 118.2 . . ?
C31 C32 C33 118.6(3) . . ?
C31 C32 C40 122.9(3) . . ?
C33 C32 C40 118.4(3) . . ?
C32 C33 H33 119.6 . . ?
C34 C33 C32 120.7(3) . . ?
C34 C33 H33 119.6 . . ?
C33 C34 C35 118.1(3) . . ?
C33 C34 C39 135.1(3) . . ?
C35 C34 C39 106.6(2) . . ?
N4 C35 C30 125.9(2) . . ?
N4 C35 C34 110.6(3) . . ?
C30 C35 C34 123.0(2) . . ?
C2 C36 H36A 109.5 . . ?
C2 C36 H36B 109.5 . . ?
C2 C36 H36C 109.5 . . ?
H36A C36 H36B 109.5 . . ?
H36A C36 H36C 109.5 . . ?
H36B C36 H36C 109.5 . . ?
C2 C37 H37A 109.5 . . ?
C2 C37 H37B 109.5 . . ?
C2 C37 H37C 109.5 . . ?
H37A C37 H37B 109.5 . . ?
H37A C37 H37C 109.5 . . ?
H37B C37 H37C 109.5 . . ?
C3 C38 H38 119.5 . . ?
C39 C38 C3 121.0(3) . . ?
C39 C38 H38 119.5 . . ?
C6 C39 C34 105.0(2) . . ?
C38 C39 C6 120.7(3) . . ?
C38 C39 C34 134.2(2) . . ?
C32 C40 C41 109.3(2) . . ?
C32 C40 C42 108.7(3) . . ?
C42 C40 C41 108.8(3) . . ?
C43 C40 C32 111.8(3) . . ?
C43 C40 C41 107.5(3) . . ?
C43 C40 C42 110.7(3) . . ?
C40 C41 H41A 109.5 . . ?
C40 C41 H41B 109.5 . . ?
C40 C41 H41C 109.5 . . ?
H41A C41 H41B 109.5 . . ?
H41A C41 H41C 109.5 . . ?
H41B C41 H41C 109.5 . . ?
C40 C42 H42A 109.5 . . ?
C40 C42 H42B 109.5 . . ?
C40 C42 H42C 109.5 . . ?
H42A C42 H42B 109.5 . . ?
H42A C42 H42C 109.5 . . ?
H42B C42 H42C 109.5 . . ?
C40 C43 H43A 109.5 . . ?
C40 C43 H43B 109.5 . . ?
C40 C43 H43C 109.5 . . ?
H43A C43 H43B 109.5 . . ?
H43A C43 H43C 109.5 . . ?
H43B C43 H43C 109.5 . . ?
C45 C44 H44 119.0 . . ?
C45 C44 C99 122.0(3) . . ?
C99 C44 H44 119.0 . . ?
C44 C45 H45 120.8 . . ?
C44 C45 C46 118.4(3) . . ?
C46 C45 H45 120.8 . . ?
C45 C46 H46 119.4 . . ?
C45 C46 C47 121.3(3) . . ?
C47 C46 H46 119.4 . . ?
C46 C47 H47 119.6 . . ?
C48 C47 C46 120.8(3) . . ?
C48 C47 H47 119.6 . . ?
C47 C48 H48 120.4 . . ?
C47 C48 C99 119.3(3) . . ?
C99 C48 H48 120.4 . . ?
C13 C49 H49A 109.5 . . ?
C13 C49 H49B 109.5 . . ?
C13 C49 H49C 109.5 . . ?
H49A C49 H49B 109.5 . . ?
H49A C49 H49C 109.5 . . ?
H49B C49 H49C 109.5 . . ?
C44 C99 B5 119.1(2) . . ?
C48 C99 C44 118.2(2) . . ?
C48 C99 B5 122.5(2) . . ?
C11 C100 C10 109.9(3) . . ?
C11 C100 C20 107.4(3) . . ?
C11 C100 C21 108.3(3) . . ?
C20 C100 C10 112.0(2) . . ?
C21 C100 C10 112.0(3) . . ?
C21 C100 C20 107.0(3) . . ?
N3 B5 N1 104.67(19) . . ?
N3 B5 C99 113.0(2) . . ?
N4 B5 N1 108.7(2) . . ?
N4 B5 N3 115.6(2) . . ?
N4 B5 C99 109.5(2) . . ?
C99 B5 N1 104.5(2) . . ?
C2 C1A H1AA 109.5 . . ?
C2 C1A H1AB 109.5 . . ?
C2 C1A H1AC 109.5 . . ?
H1AA C1A H1AB 109.5 . . ?
H1AA C1A H1AC 109.5 . . ?
H1AB C1A H1AC 109.5 . . ?
C2 C36A H36D 109.5 . . ?
C2 C36A H36E 109.5 . . ?
C2 C36A H36F 109.5 . . ?
H36D C36A H36E 109.5 . . ?
H36D C36A H36F 109.5 . . ?
H36E C36A H36F 109.5 . . ?
C2 C37A H37D 109.5 . . ?
C2 C37A H37E 109.5 . . ?
C2 C37A H37F 109.5 . . ?
H37D C37A H37E 109.5 . . ?
H37D C37A H37F 109.5 . . ?
H37E C37A H37F 109.5 . . ?

loop_
_geom_bond_atom_site_label_1
_geom_bond_atom_site_label_2
_geom_bond_distance
_geom_bond_site_symmetry_2
_geom_bond_publ_flag
N1 C22 1.383(3) . ?
N1 C29 1.381(3) . ?
N1 B5 1.639(4) . ?
N3 C7 1.433(4) . ?
N3 C25 1.383(3) . ?
N3 B5 1.552(4) . ?
N4 C6 1.393(3) . ?
N4 C35 1.377(3) . ?
N4 B5 1.516(3) . ?
C1 H1A 0.9800 . ?
C1 H1B 0.9800 . ?
C1 H1C 0.9800 . ?
C1 C2 1.592(6) . ?
C2 C3 1.515(4) . ?
C2 C36 1.497(5) . ?
C2 C37 1.507(6) . ?
C2 C1A 1.377(13) . ?
C2 C36A 1.571(13) . ?
C2 C37A 1.561(10) . ?
C3 C4 1.413(4) . ?
C3 C38 1.382(4) . ?
C4 H4 0.9500 . ?
C4 C5 1.377(4) . ?
C5 H5 0.9500 . ?
C5 C6 1.384(4) . ?
C6 C39 1.413(4) . ?
C7 C8 1.406(4) . ?
C7 C18 1.409(4) . ?
C8 H8 0.9500 . ?
C8 C9 1.387(4) . ?
C9 H9 0.9500 . ?
C9 C10 1.427(4) . ?
C10 C19 1.395(4) . ?
C10 C100 1.559(4) . ?
C11 H11A 0.9800 . ?
C11 H11B 0.9800 . ?
C11 H11C 0.9800 . ?
C11 C100 1.516(5) . ?
C12 H12A 0.9800 . ?
C12 H12B 0.9800 . ?
C12 H12C 0.9800 . ?
C12 C13 1.539(5) . ?
C13 C14 1.552(6) . ?
C13 C15 1.559(4) . ?
C13 C49 1.462(5) . ?
C14 H14A 0.9800 . ?
C14 H14B 0.9800 . ?
C14 H14C 0.9800 . ?
C15 C16 1.410(4) . ?
C15 C24 1.396(4) . ?
C16 H16 0.9500 . ?
C16 C17 1.404(4) . ?
C17 C18 1.456(4) . ?
C17 C25 1.438(4) . ?
C18 C19 1.426(4) . ?
C19 H19 0.9500 . ?
C20 H20A 0.9800 . ?
C20 H20B 0.9800 . ?
C20 H20C 0.9800 . ?
C20 C100 1.520(4) . ?
C21 H21A 0.9800 . ?
C21 H21B 0.9800 . ?
C21 H21C 0.9800 . ?
C21 C100 1.517(5) . ?
C22 C23 1.484(4) . ?
C22 C26 1.394(4) . ?
C23 C24 1.401(4) . ?
C23 C25 1.402(4) . ?
C24 H24 0.9500 . ?
C26 H26 0.9500 . ?
C26 C27 1.368(4) . ?
C27 H27 0.9500 . ?
C27 C28 1.362(4) . ?
C28 H28 0.9500 . ?
C28 C29 1.413(4) . ?
C29 C30 1.443(4) . ?
C30 C31 1.406(4) . ?
C30 C35 1.398(4) . ?
C31 H31 0.9500 . ?
C31 C32 1.378(4) . ?
C32 C33 1.407(5) . ?
C32 C40 1.540(4) . ?
C33 H33 0.9500 . ?
C33 C34 1.393(4) . ?
C34 C35 1.413(4) . ?
C34 C39 1.446(4) . ?
C36 H36A 0.9800 . ?
C36 H36B 0.9800 . ?
C36 H36C 0.9800 . ?
C37 H37A 0.9800 . ?
C37 H37B 0.9800 . ?
C37 H37C 0.9800 . ?
C38 H38 0.9500 . ?
C38 C39 1.380(4) . ?
C40 C41 1.541(4) . ?
C40 C42 1.541(5) . ?
C40 C43 1.514(5) . ?
C41 H41A 0.9800 . ?
C41 H41B 0.9800 . ?
C41 H41C 0.9800 . ?
C42 H42A 0.9800 . ?
C42 H42B 0.9800 . ?
C42 H42C 0.9800 . ?
C43 H43A 0.9800 . ?
C43 H43B 0.9800 . ?
C43 H43C 0.9800 . ?
C44 H44 0.9500 . ?
C44 C45 1.355(4) . ?
C44 C99 1.413(4) . ?
C45 H45 0.9500 . ?
C45 C46 1.361(5) . ?
C46 H46 0.9500 . ?
C46 C47 1.378(5) . ?
C47 H47 0.9500 . ?
C47 C48 1.371(4) . ?
C48 H48 0.9500 . ?
C48 C99 1.381(4) . ?
C49 H49A 0.9800 . ?
C49 H49B 0.9800 . ?
C49 H49C 0.9800 . ?
C99 B5 1.606(4) . ?
C1A H1AA 0.9800 . ?
C1A H1AB 0.9800 . ?
C1A H1AC 0.9800 . ?
C36A H36D 0.9800 . ?
C36A H36E 0.9800 . ?
C36A H36F 0.9800 . ?
C37A H37D 0.9800 . ?
C37A H37E 0.9800 . ?
C37A H37F 0.9800 . ?

loop_
_geom_torsion_atom_site_label_1
_geom_torsion_atom_site_label_2
_geom_torsion_atom_site_label_3
_geom_torsion_atom_site_label_4
_geom_torsion
_geom_torsion_site_symmetry_1
_geom_torsion_site_symmetry_2
_geom_torsion_site_symmetry_3
_geom_torsion_site_symmetry_4
_geom_torsion_publ_flag
N1 C22 C23 C24 -172.5(2) . . . . ?
N1 C22 C23 C25 16.0(3) . . . . ?
N1 C22 C26 C27 -1.6(4) . . . . ?
N1 C29 C30 C31 -178.2(2) . . . . ?
N1 C29 C30 C35 4.9(4) . . . . ?
N3 C7 C8 C9 175.6(2) . . . . ?
N3 C7 C18 C17 0.5(3) . . . . ?
N3 C7 C18 C19 -177.1(2) . . . . ?
N4 C6 C39 C34 -2.5(3) . . . . ?
N4 C6 C39 C38 -179.5(2) . . . . ?
C1 C2 C3 C4 166.5(4) . . . . ?
C1 C2 C3 C38 -14.8(5) . . . . ?
C2 C3 C4 C5 178.5(3) . . . . ?
C2 C3 C38 C39 -178.3(3) . . . . ?
C3 C4 C5 C6 -0.1(4) . . . . ?
C3 C38 C39 C6 -0.3(4) . . . . ?
C3 C38 C39 C34 -176.3(3) . . . . ?
C4 C3 C38 C39 0.4(4) . . . . ?
C4 C5 C6 N4 179.6(3) . . . . ?
C4 C5 C6 C39 0.2(4) . . . . ?
C5 C6 C39 C34 177.0(3) . . . . ?
C5 C6 C39 C38 0.0(4) . . . . ?
C6 N4 C35 C30 167.6(2) . . . . ?
C6 N4 C35 C34 -4.7(3) . . . . ?
C6 N4 B5 N1 -167.4(2) . . . . ?
C6 N4 B5 N3 75.3(3) . . . . ?
C6 N4 B5 C99 -53.7(4) . . . . ?
C7 N3 C25 C17 -2.7(3) . . . . ?
C7 N3 C25 C23 177.7(2) . . . . ?
C7 N3 B5 N1 -160.1(2) . . . . ?
C7 N3 B5 N4 -40.5(4) . . . . ?
C7 N3 B5 C99 86.7(3) . . . . ?
C7 C8 C9 C10 0.5(4) . . . . ?
C7 C18 C19 C10 0.6(4) . . . . ?
C8 C7 C18 C17 176.2(2) . . . . ?
C8 C7 C18 C19 -1.4(4) . . . . ?
C8 C9 C10 C19 -1.3(4) . . . . ?
C8 C9 C10 C100 -178.1(2) . . . . ?
C9 C10 C19 C18 0.7(4) . . . . ?
C9 C10 C100 C11 69.6(3) . . . . ?
C9 C10 C100 C20 -49.6(4) . . . . ?
C9 C10 C100 C21 -170.0(2) . . . . ?
C12 C13 C15 C16 -66.1(4) . . . . ?
C12 C13 C15 C24 113.4(4) . . . . ?
C13 C15 C16 C17 177.2(3) . . . . ?
C13 C15 C24 C23 -177.3(3) . . . . ?
C14 C13 C15 C16 179.2(3) . . . . ?
C14 C13 C15 C24 -1.4(4) . . . . ?
C15 C16 C17 C18 -178.6(3) . . . . ?
C15 C16 C17 C25 -0.7(4) . . . . ?
C16 C15 C24 C23 2.2(4) . . . . ?
C16 C17 C18 C7 175.9(3) . . . . ?
C16 C17 C18 C19 -6.9(5) . . . . ?
C16 C17 C25 N3 -175.4(2) . . . . ?
C16 C17 C25 C23 4.1(4) . . . . ?
C17 C18 C19 C10 -176.2(3) . . . . ?
C18 C7 C8 C9 0.9(4) . . . . ?
C18 C17 C25 N3 3.1(3) . . . . ?
C18 C17 C25 C23 -177.3(2) . . . . ?
C19 C10 C100 C11 -106.9(3) . . . . ?
C19 C10 C100 C20 133.9(3) . . . . ?
C19 C10 C100 C21 13.5(4) . . . . ?
C22 N1 C29 C28 -7.2(3) . . . . ?
C22 N1 C29 C30 176.7(2) . . . . ?
C22 N1 B5 N3 -52.6(3) . . . . ?
C22 N1 B5 N4 -176.7(2) . . . . ?
C22 N1 B5 C99 66.4(3) . . . . ?
C22 C23 C24 C15 -170.8(2) . . . . ?
C22 C23 C25 N3 -12.5(4) . . . . ?
C22 C23 C25 C17 168.0(2) . . . . ?
C22 C26 C27 C28 -3.0(4) . . . . ?
C23 C22 C26 C27 172.3(3) . . . . ?
C24 C15 C16 C17 -2.3(4) . . . . ?
C24 C23 C25 N3 175.3(2) . . . . ?
C24 C23 C25 C17 -4.3(4) . . . . ?
C25 N3 C7 C8 -173.8(2) . . . . ?
C25 N3 C7 C18 1.3(3) . . . . ?
C25 N3 B5 N1 54.3(2) . . . . ?
C25 N3 B5 N4 173.9(2) . . . . ?
C25 N3 B5 C99 -58.8(3) . . . . ?
C25 C17 C18 C7 -2.1(3) . . . . ?
C25 C17 C18 C19 175.0(3) . . . . ?
C25 C23 C24 C15 1.0(4) . . . . ?
C26 C22 C23 C24 13.5(4) . . . . ?
C26 C22 C23 C25 -158.1(3) . . . . ?
C26 C27 C28 C29 2.4(4) . . . . ?
C27 C28 C29 N1 2.7(4) . . . . ?
C27 C28 C29 C30 178.6(3) . . . . ?
C28 C29 C30 C31 5.8(4) . . . . ?
C28 C29 C30 C35 -171.0(2) . . . . ?
C29 N1 C22 C23 -167.5(2) . . . . ?
C29 N1 C22 C26 6.8(4) . . . . ?
C29 N1 B5 N3 133.4(2) . . . . ?
C29 N1 B5 N4 9.3(3) . . . . ?
C29 N1 B5 C99 -107.6(2) . . . . ?
C29 C30 C31 C32 -173.5(2) . . . . ?
C29 C30 C35 N4 -1.0(4) . . . . ?
C29 C30 C35 C34 170.3(2) . . . . ?
C30 C31 C32 C33 0.5(4) . . . . ?
C30 C31 C32 C40 177.2(3) . . . . ?
C31 C30 C35 N4 -178.2(2) . . . . ?
C31 C30 C35 C34 -6.8(4) . . . . ?
C31 C32 C33 C34 -1.5(4) . . . . ?
C31 C32 C40 C41 -106.5(3) . . . . ?
C31 C32 C40 C42 134.8(3) . . . . ?
C31 C32 C40 C43 12.4(4) . . . . ?
C32 C33 C34 C35 -1.5(4) . . . . ?
C32 C33 C34 C39 172.1(3) . . . . ?
C33 C32 C40 C41 70.1(4) . . . . ?
C33 C32 C40 C42 -48.5(4) . . . . ?
C33 C32 C40 C43 -171.0(3) . . . . ?
C33 C34 C35 N4 178.5(2) . . . . ?
C33 C34 C35 C30 6.0(4) . . . . ?
C33 C34 C39 C6 -174.5(3) . . . . ?
C33 C34 C39 C38 1.9(6) . . . . ?
C35 N4 C6 C5 -175.0(3) . . . . ?
C35 N4 C6 C39 4.4(3) . . . . ?
C35 N4 B5 N1 -5.1(3) . . . . ?
C35 N4 B5 N3 -122.5(3) . . . . ?
C35 N4 B5 C99 108.5(3) . . . . ?
C35 C30 C31 C32 3.5(4) . . . . ?
C35 C34 C39 C6 -0.4(3) . . . . ?
C35 C34 C39 C38 176.0(3) . . . . ?
C36 C2 C3 C4 52.6(4) . . . . ?
C36 C2 C3 C38 -128.7(4) . . . . ?
C37 C2 C3 C4 -72.7(4) . . . . ?
C37 C2 C3 C38 106.0(4) . . . . ?
C38 C3 C4 C5 -0.3(4) . . . . ?
C39 C34 C35 N4 3.2(3) . . . . ?
C39 C34 C35 C30 -169.4(2) . . . . ?
C40 C32 C33 C34 -178.3(2) . . . . ?
C44 C45 C46 C47 0.3(5) . . . . ?
C44 C99 B5 N1 59.5(3) . . . . ?
C44 C99 B5 N3 172.7(2) . . . . ?
C44 C99 B5 N4 -56.9(3) . . . . ?
C45 C44 C99 C48 1.7(4) . . . . ?
C45 C44 C99 B5 177.5(3) . . . . ?
C45 C46 C47 C48 0.1(5) . . . . ?
C46 C47 C48 C99 0.5(5) . . . . ?
C47 C48 C99 C44 -1.3(4) . . . . ?
C47 C48 C99 B5 -176.9(3) . . . . ?
C48 C99 B5 N1 -125.0(3) . . . . ?
C48 C99 B5 N3 -11.8(3) . . . . ?
C48 C99 B5 N4 118.7(3) . . . . ?
C49 C13 C15 C16 50.1(4) . . . . ?
C49 C13 C15 C24 -130.4(4) . . . . ?
C99 C44 C45 C46 -1.2(5) . . . . ?
C100 C10 C19 C18 177.3(2) . . . . ?
B5 N1 C22 C23 18.2(3) . . . . ?
B5 N1 C22 C26 -167.5(2) . . . . ?
B5 N1 C29 C28 166.6(2) . . . . ?
B5 N1 C29 C30 -9.5(3) . . . . ?
B5 N3 C7 C8 39.5(4) . . . . ?
B5 N3 C7 C18 -145.4(3) . . . . ?
B5 N3 C25 C17 153.2(2) . . . . ?
B5 N3 C25 C23 -26.4(3) . . . . ?
B5 N4 C6 C5 -10.6(5) . . . . ?
B5 N4 C6 C39 168.8(2) . . . . ?
B5 N4 C35 C30 1.8(4) . . . . ?
B5 N4 C35 C34 -170.5(2) . . . . ?
C1A C2 C3 C4 113.8(10) . . . . ?
C1A C2 C3 C38 -67.5(10) . . . . ?
C36A C2 C3 C4 -2.9(10) . . . . ?
C36A C2 C3 C38 175.8(9) . . . . ?
C37A C2 C3 C4 -115.4(7) . . . . ?
C37A C2 C3 C38 63.3(7) . . . . ?

loop_
_smtbx_masks_void_nr
_smtbx_masks_void_average_x
_smtbx_masks_void_average_y
_smtbx_masks_void_average_z
_smtbx_masks_void_volume
_smtbx_masks_void_count_electrons
_smtbx_masks_void_content
1 0.000 0.138 0.752 383.4 3.3 ?
2 0.000 0.417 0.250 7.3 0.0 ?
3 0.000 0.583 0.750 7.3 0.0 ?
4 0.000 0.862 -0.142 383.4 3.3 ?
5 0.500 0.362 -0.650 383.4 3.3 ?
6 0.500 0.638 -0.773 383.4 3.3 ?
7 0.500 0.083 0.750 7.3 0.0 ?
8 0.500 0.917 0.250 7.3 0.0 ?
